data_4302164
loop_
_publ_author_name
'Felipe G\'andara'
'V\'ictor A. de la Pe\~na-O'Shea'
'Francesc Illas'
'Natalia Snejko'
'David M. Proserpio'
'Enrique Guti\'errez-Puebla'
'M. Angeles Monge'

_publ_contact_author_address
;Instituto de Ciencia de Materiales de Madrid
CSIC
Campus Cantoblanco
28049, Madrid, 
Spain
;
_publ_contact_author_email amonge@icmm.csic.es
_publ_contact_author_fax +34913720623
_publ_contact_author_name 'Prof. M. A. Monge'
_publ_contact_author_phone +34913349024
_publ_section_title
;
Three Lanthanum MOF Polymorphs: Insights into Kinetically and
Thermodynamically Controlled Phases
;
_journal_name_full 'Inorganic Chemistry'
_journal_page_first 4707
_journal_page_last 4713
_journal_paper_doi 10.1021/ic801779j
_journal_volume 48
_journal_year 2009
_chemical_formula_moiety 'C51 H24 F18 La2 O12'
_chemical_formula_sum 'C51 H24 F18 La2 O12'
_chemical_formula_weight 1448.52
_chemical_name_systematic
; 
 ? 
;
_space_group_IT_number 52
_symmetry_cell_setting orthorhombic
_symmetry_space_group_name_Hall '-P 2n 2bc'
_symmetry_space_group_name_H-M 'P n a n'
_atom_sites_solution_hydrogens geom
_atom_sites_solution_primary direct
_atom_sites_solution_secondary difmap
_audit_creation_method SHELXL-97
_cell_angle_alpha 90.00
_cell_angle_beta 90.00
_cell_angle_gamma 90.00
_cell_formula_units_Z 4
_cell_length_a 7.7910(9)
_cell_length_b 21.372(3)
_cell_length_c 36.997(3)
_cell_measurement_reflns_used 1107
_cell_measurement_temperature 296(2)
_cell_measurement_theta_max 16.79
_cell_measurement_theta_min 2.21
_cell_volume 6160.3(12)
_computing_cell_refinement 'Bruker SMART'
_computing_data_collection 'Bruker SMART'
_computing_data_reduction 'Bruker SAINT'
_computing_molecular_graphics 'Bruker SHELXTL'
_computing_publication_material 'Bruker SHELXTL'
_computing_structure_refinement 'SHELXL-97 (Sheldrick, 1997)'
_computing_structure_solution 'SHELXS-97 (Sheldrick, 1990)'
_diffrn_ambient_temperature 296(2)
_diffrn_measured_fraction_theta_full 0.996
_diffrn_measured_fraction_theta_max 0.915
_diffrn_measurement_device_type 'CCD area detector'
_diffrn_measurement_method 'phi and omega scans'
_diffrn_radiation_monochromator graphite
_diffrn_radiation_source 'fine-focus sealed tube'
_diffrn_radiation_type MoK\a
_diffrn_radiation_wavelength 0.71073
_diffrn_reflns_av_R_equivalents 0.0000
_diffrn_reflns_av_sigmaI/netI 0.7485
_diffrn_reflns_limit_h_max 10
_diffrn_reflns_limit_h_min 0
_diffrn_reflns_limit_k_max 28
_diffrn_reflns_limit_k_min 0
_diffrn_reflns_limit_l_max 48
_diffrn_reflns_limit_l_min 0
_diffrn_reflns_number 22622
_diffrn_reflns_theta_full 25.00
_diffrn_reflns_theta_max 28.62
_diffrn_reflns_theta_min 1.10
_exptl_absorpt_coefficient_mu 1.475
_exptl_absorpt_correction_T_max 0.9711
_exptl_absorpt_correction_T_min 0.9167
_exptl_absorpt_correction_type multi-scan
_exptl_absorpt_process_details TWINABS
_exptl_crystal_colour colorless
_exptl_crystal_density_diffrn 1.562
_exptl_crystal_density_method 'not measured'
_exptl_crystal_description prismatic
_exptl_crystal_F_000 2808
_exptl_crystal_size_max 0.06
_exptl_crystal_size_mid 0.04
_exptl_crystal_size_min 0.02
_refine_diff_density_max 2.473
_refine_diff_density_min -3.199
_refine_diff_density_rms 0.303
_refine_ls_extinction_method none
_refine_ls_goodness_of_fit_ref 0.864
_refine_ls_hydrogen_treatment constr
_refine_ls_matrix_type full
_refine_ls_number_parameters 287
_refine_ls_number_reflns 22866
_refine_ls_number_restraints 160
_refine_ls_restrained_S_all 0.862
_refine_ls_R_factor_all 0.4360
_refine_ls_R_factor_gt 0.1388
_refine_ls_shift/su_max 0.014
_refine_ls_shift/su_mean 0.001
_refine_ls_structure_factor_coef Fsqd
_refine_ls_weighting_details 'calc w=1/[\s^2^(Fo^2^)+(0.1079P)^2^+0.0000P] where P=(Fo^2^+2Fc^2^)/3'
_refine_ls_weighting_scheme calc
_refine_ls_wR_factor_gt 0.2394
_refine_ls_wR_factor_ref 0.3626
_reflns_number_gt 4370
_reflns_number_total 22866
_reflns_threshold_expression >2sigma(I)
_cod_data_source_file ic801779j_si_001.cif
_cod_data_source_block RPF4_alfa
_cod_depositor_comments
;
The following automatic conversions were performed:
'_symmetry_cell_setting' value 'Orthorhombic' changed to 'orthorhombic'
according to '/home/saulius/struct/CIF-dictionaries/cif_core.dic'
dictionary named 'cif_core.dic' version 2.4.1 from 2010-06-29.

Automatic conversion script
Id: cif_fix_enum 1527 2010-12-29 10:47:43Z saulius 
;
_cod_original_cell_volume 6160.2(13)
_cod_database_code 4302164

loop_
_symmetry_equiv_pos_as_xyz
'x, y, z'
'-x+1/2, y, -z'
'-x+1/2, -y+1/2, z+1/2'
'x, -y+1/2, -z+1/2'
'-x, -y, -z'
'x-1/2, -y, z'
'x-1/2, y-1/2, -z-1/2'
'-x, y-1/2, z-1/2'

loop_
_atom_site_label
_atom_site_type_symbol
_atom_site_fract_x
_atom_site_fract_y
_atom_site_fract_z
_atom_site_U_iso_or_equiv
_atom_site_adp_type
_atom_site_occupancy
_atom_site_symmetry_multiplicity
_atom_site_calc_flag
_atom_site_refinement_flags
_atom_site_disorder_assembly
_atom_site_disorder_group
C1 C -0.107(2) 0.3781(9) 0.3412(6) 0.048(2) Uani 1 1 d U . .
C2 C -0.035(2) 0.3155(11) 0.3449(7) 0.0493(19) Uani 1 1 d U . .
C3 C 0.128(2) 0.3032(8) 0.3335(5) 0.0493(19) Uani 1 1 d U . .
H3 H 0.1858 0.3350 0.3215 0.059 Uiso 1 1 calc R . .
C7 C -0.124(2) 0.2693(9) 0.3637(5) 0.051(2) Uani 1 1 d U . .
H7 H -0.2326 0.2784 0.3729 0.061 Uiso 1 1 calc R . .
C6 C -0.056(2) 0.2096(10) 0.3690(5) 0.0493(19) Uani 1 1 d U . .
H6 H -0.1209 0.1779 0.3795 0.059 Uiso 1 1 calc R . .
C5 C 0.117(2) 0.1991(9) 0.3580(5) 0.0493(19) Uani 1 1 d U . .
C10 C 0.354(3) 0.1435(12) 0.3949(6) 0.068(5) Uani 1 1 d U . .
C11 C 0.308(3) 0.1122(9) 0.3269(5) 0.055(5) Uani 1 1 d U . .
C16 C 0.470(2) 0.0879(11) 0.3270(6) 0.0437(19) Uani 1 1 d U . .
H16 H 0.5377 0.0854 0.3477 0.052 Uiso 1 1 calc R . .
C15 C 0.525(2) 0.0675(10) 0.2938(5) 0.0437(19) Uani 1 1 d U . .
H15 H 0.6302 0.0472 0.2932 0.052 Uiso 1 1 calc R . .
C14 C 0.442(2) 0.0734(10) 0.2616(6) 0.048(2) Uani 1 1 d U . .
C13 C 0.272(2) 0.0967(9) 0.2628(5) 0.046(5) Uani 1 1 d U . .
H13 H 0.2052 0.0980 0.2419 0.055 Uiso 1 1 calc R . .
C12 C 0.205(3) 0.1181(10) 0.2961(5) 0.059(6) Uani 1 1 d U . .
H12 H 0.0957 0.1355 0.2975 0.071 Uiso 1 1 calc R . .
C18 C -0.108(2) 0.5693(9) 0.3953(5) 0.0437(19) Uani 1 1 d U . .
C19 C -0.016(2) 0.6124(12) 0.4220(7) 0.0437(19) Uani 1 1 d U . .
C20 C -0.091(2) 0.6639(9) 0.4360(5) 0.051(2) Uani 1 1 d U . .
H20 H -0.2022 0.6737 0.4286 0.061 Uiso 1 1 calc R . .
C21 C -0.012(2) 0.7025(12) 0.4603(7) 0.048(2) Uani 1 1 d U . .
H21 H -0.0666 0.7386 0.4685 0.057 Uiso 1 1 calc R . .
C22 C 0.153(2) 0.6866(9) 0.4728(5) 0.0437(19) Uani 1 1 d U . .
C23 C 0.229(2) 0.6346(9) 0.4586(5) 0.0493(19) Uani 1 1 d U . .
H23 H 0.3421 0.6258 0.4650 0.059 Uiso 1 1 calc R . .
C25 C 0.2500 0.7291(13) 0.5000 0.032(4) Uani 1 2 d SU . .
C17 C -0.4930(19) 0.4460(11) 0.2728(6) 0.0437(19) Uani 1 1 d U . .
C24 C 0.148(2) 0.5949(9) 0.4354(5) 0.051(2) Uani 1 1 d U . .
H24 H 0.1981 0.5573 0.4285 0.061 Uiso 1 1 calc R . .
C4 C 0.214(2) 0.2472(9) 0.3384(6) 0.0493(19) Uani 1 1 d U . .
H4 H 0.3244 0.2405 0.3298 0.059 Uiso 1 1 calc R . .
C9 C 0.083(3) 0.0838(11) 0.3737(8) 0.072(5) Uani 1 1 d U . .
C26 C 0.133(3) 0.7699(10) 0.5248(6) 0.056(4) Uani 1 1 d U . .
C8 C 0.208(3) 0.1329(10) 0.3626(5) 0.056(3) Uani 1 1 d U . .
F1 F -0.0492(18) 0.0785(7) 0.3527(4) 0.085(4) Uani 1 1 d U . .
F2 F 0.0190(17) 0.0915(9) 0.4078(4) 0.103(5) Uani 1 1 d U . .
F5 F 0.2668(15) 0.1742(6) 0.4221(3) 0.091(4) Uani 1 1 d U . .
F4 F 0.4739(16) 0.1811(8) 0.3840(4) 0.077(4) Uani 1 1 d U . .
F3 F 0.1619(17) 0.0275(5) 0.3733(3) 0.092(4) Uani 1 1 d U . .
F6 F 0.416(2) 0.0928(7) 0.4066(4) 0.105(5) Uani 1 1 d U . .
F7 F 0.0580(18) 0.8134(8) 0.5038(4) 0.089(5) Uani 1 1 d U . .
F8 F 0.2205(15) 0.7971(6) 0.5512(3) 0.085(4) Uani 1 1 d U . .
F9 F 0.0030(9) 0.7343(9) 0.5388(4) 0.062(4) Uani 1 1 d U . .
La1 La -0.29604(9) 0.49954(7) 0.33741(3) 0.0355(3) Uani 1 1 d U . .
O1 O -0.2626(13) 0.3881(6) 0.3503(4) 0.057(3) Uani 1 1 d U . .
O6 O -0.0273(13) 0.5228(7) 0.3801(4) 0.044(2) Uani 1 1 d U . .
O3 O -0.5715(15) 0.4445(6) 0.3025(3) 0.045(3) Uani 1 1 d U . .
O4 O -0.3366(15) 0.4670(6) 0.2740(3) 0.065(3) Uani 1 1 d U . .
O5 O -0.2597(12) 0.5842(6) 0.3857(3) 0.044(2) Uani 1 1 d U . .
O2 O -0.0236(13) 0.4234(8) 0.3258(4) 0.039(3) Uani 1 1 d U . .

loop_
_atom_site_aniso_label
_atom_site_aniso_U_11
_atom_site_aniso_U_22
_atom_site_aniso_U_33
_atom_site_aniso_U_23
_atom_site_aniso_U_13
_atom_site_aniso_U_12
C1 0.042(5) 0.048(4) 0.053(6) -0.016(4) -0.006(4) 0.004(4)
C2 0.056(4) 0.039(4) 0.052(6) -0.015(4) -0.005(4) 0.007(3)
C3 0.056(4) 0.039(4) 0.052(6) -0.015(4) -0.005(4) 0.007(3)
C7 0.045(5) 0.044(6) 0.063(9) -0.010(5) -0.013(5) 0.009(4)
C6 0.056(4) 0.039(4) 0.052(6) -0.015(4) -0.005(4) 0.007(3)
C5 0.056(4) 0.039(4) 0.052(6) -0.015(4) -0.005(4) 0.007(3)
C10 0.105(15) 0.060(15) 0.040(12) -0.008(10) -0.003(8) 0.027(8)
C11 0.065(10) 0.063(13) 0.037(9) -0.006(9) 0.001(7) 0.025(10)
C16 0.039(4) 0.051(5) 0.040(4) -0.014(4) -0.005(3) 0.006(3)
C15 0.039(4) 0.051(5) 0.040(4) -0.014(4) -0.005(3) 0.006(3)
C14 0.042(5) 0.048(4) 0.053(6) -0.016(4) -0.006(4) 0.004(4)
C13 0.054(10) 0.048(14) 0.036(9) -0.005(10) -0.007(8) 0.017(9)
C12 0.066(11) 0.068(16) 0.043(10) -0.015(12) 0.002(8) 0.022(12)
C18 0.039(4) 0.051(5) 0.040(4) -0.014(4) -0.005(3) 0.006(3)
C19 0.039(4) 0.051(5) 0.040(4) -0.014(4) -0.005(3) 0.006(3)
C20 0.045(5) 0.044(6) 0.063(9) -0.010(5) -0.013(5) 0.009(4)
C21 0.042(5) 0.048(4) 0.053(6) -0.016(4) -0.006(4) 0.004(4)
C22 0.039(4) 0.051(5) 0.040(4) -0.014(4) -0.005(3) 0.006(3)
C23 0.056(4) 0.039(4) 0.052(6) -0.015(4) -0.005(4) 0.007(3)
C25 0.010(11) 0.025(12) 0.061(14) 0.000 -0.002(6) 0.000
C17 0.039(4) 0.051(5) 0.040(4) -0.014(4) -0.005(3) 0.006(3)
C24 0.045(5) 0.044(6) 0.063(9) -0.010(5) -0.013(5) 0.009(4)
C4 0.056(4) 0.039(4) 0.052(6) -0.015(4) -0.005(4) 0.007(3)
C9 0.097(16) 0.041(9) 0.077(15) 0.004(13) 0.028(9) 0.015(9)
C26 0.063(13) 0.036(13) 0.067(16) -0.012(7) 0.001(8) 0.005(7)
C8 0.084(8) 0.045(7) 0.041(8) -0.004(8) 0.017(6) 0.021(6)
F1 0.104(9) 0.062(11) 0.090(10) 0.013(8) 0.010(8) -0.003(8)
F2 0.195(15) 0.053(11) 0.062(10) 0.016(9) 0.054(8) 0.013(8)
F5 0.136(12) 0.098(11) 0.040(8) -0.028(7) 0.003(6) 0.026(8)
F4 0.113(10) 0.082(12) 0.037(9) 0.006(9) -0.002(6) 0.009(7)
F3 0.117(10) 0.045(7) 0.113(11) 0.013(7) 0.033(8) 0.022(7)
F6 0.192(14) 0.071(10) 0.051(10) 0.010(8) -0.011(10) 0.059(10)
F7 0.111(12) 0.074(12) 0.083(10) -0.008(7) -0.019(8) 0.068(9)
F8 0.100(9) 0.091(11) 0.065(9) -0.035(7) -0.015(7) 0.001(7)
F9 0.006(6) 0.121(14) 0.059(10) -0.007(9) 0.000(4) 0.006(5)
La1 0.0352(4) 0.0372(5) 0.0340(5) -0.0023(8) -0.0097(6) 0.0012(9)
O1 0.038(6) 0.037(5) 0.097(10) 0.013(6) 0.002(5) 0.004(4)
O6 0.040(4) 0.054(6) 0.039(6) -0.015(4) -0.012(4) 0.013(4)
O3 0.058(6) 0.053(9) 0.023(7) -0.009(6) -0.012(4) -0.002(6)
O4 0.045(6) 0.102(11) 0.048(6) -0.022(5) -0.021(5) -0.016(7)
O5 0.040(4) 0.054(6) 0.039(6) -0.015(4) -0.012(4) 0.013(4)
O2 0.046(5) 0.045(6) 0.027(9) -0.005(5) 0.001(4) 0.007(5)

loop_
_atom_type_symbol
_atom_type_description
_atom_type_scat_dispersion_real
_atom_type_scat_dispersion_imag
_atom_type_scat_source
C C 0.0033 0.0016 'International Tables Vol C Tables 4.2.6.8 and 6.1.1.4'
H H 0.0000 0.0000 'International Tables Vol C Tables 4.2.6.8 and 6.1.1.4'
O O 0.0106 0.0060 'International Tables Vol C Tables 4.2.6.8 and 6.1.1.4'
F F 0.0171 0.0103 'International Tables Vol C Tables 4.2.6.8 and 6.1.1.4'
La La -0.2871 2.4523 'International Tables Vol C Tables 4.2.6.8 and 6.1.1.4'

loop_
_geom_angle_atom_site_label_1
_geom_angle_atom_site_label_2
_geom_angle_atom_site_label_3
_geom_angle
_geom_angle_site_symmetry_1
_geom_angle_site_symmetry_3
_geom_angle_publ_flag
O1 C1 O2 117.9(18) . . ?
O1 C1 C2 120(2) . . ?
O2 C1 C2 122.1(18) . . ?
O1 C1 La1 53.1(9) . . ?
O2 C1 La1 65.1(10) . . ?
C2 C1 La1 172.7(15) . . ?
C3 C2 C7 118.8(19) . . ?
C3 C2 C1 120(2) . . ?
C7 C2 C1 120.4(19) . . ?
C2 C3 C4 125(2) . . ?
C2 C3 H3 117.4 . . ?
C4 C3 H3 117.4 . . ?
C2 C7 C6 121.9(19) . . ?
C2 C7 H7 119.0 . . ?
C6 C7 H7 119.0 . . ?
C7 C6 C5 118(2) . . ?
C7 C6 H6 121.2 . . ?
C5 C6 H6 121.2 . . ?
C6 C5 C4 121.2(17) . . ?
C6 C5 C8 122.1(17) . . ?
C4 C5 C8 116.4(16) . . ?
F6 C10 F4 111(2) . . ?
F6 C10 F5 110(2) . . ?
F4 C10 F5 107(2) . . ?
F6 C10 C8 113(2) . . ?
F4 C10 C8 111(2) . . ?
F5 C10 C8 104.6(18) . . ?
C16 C11 C12 124.6(19) . . ?
C16 C11 C8 123.6(17) . . ?
C12 C11 C8 111.7(18) . . ?
C11 C16 C15 113.7(18) . . ?
C11 C16 H16 123.1 . . ?
C15 C16 H16 123.2 . . ?
C14 C15 C16 127.6(19) . . ?
C14 C15 H15 116.2 . . ?
C16 C15 H15 116.2 . . ?
C15 C14 C13 117(2) . . ?
C15 C14 C17 125.8(19) . 4_655 ?
C13 C14 C17 117.4(18) . 4_655 ?
C12 C13 C14 119.0(18) . . ?
C12 C13 H13 120.5 . . ?
C14 C13 H13 120.5 . . ?
C11 C12 C13 118.0(19) . . ?
C11 C12 H12 121.0 . . ?
C13 C12 H12 121.0 . . ?
O5 C18 O6 121.0(17) . . ?
O5 C18 C19 117.7(17) . . ?
O6 C18 C19 120.9(16) . . ?
O5 C18 La1 58.0(9) . . ?
O6 C18 La1 63.0(9) . . ?
C19 C18 La1 172.7(14) . . ?
C20 C19 C24 118(2) . . ?
C20 C19 C18 122.3(16) . . ?
C24 C19 C18 119(2) . . ?
C19 C20 C21 123.2(19) . . ?
C19 C20 H20 118.4 . . ?
C21 C20 H20 118.4 . . ?
C20 C21 C22 119(2) . . ?
C20 C21 H21 120.6 . . ?
C22 C21 H21 120.6 . . ?
C23 C22 C21 117.9(19) . . ?
C23 C22 C25 121.0(16) . . ?
C21 C22 C25 121.0(17) . . ?
C24 C23 C22 123.1(18) . . ?
C24 C23 H23 118.5 . . ?
C22 C23 H23 118.5 . . ?
C22 C25 C22 108(2) . 2_556 ?
C22 C25 C26 103.3(11) . 2_556 ?
C22 C25 C26 115.1(11) 2_556 2_556 ?
C22 C25 C26 115.1(10) . . ?
C22 C25 C26 103.3(11) 2_556 . ?
C26 C25 C26 112(2) 2_556 . ?
O3 C17 O4 115.9(18) . . ?
O3 C17 C14 126.7(17) . 4_455 ?
O4 C17 C14 117.4(19) . 4_455 ?
O3 C17 La1 64.6(10) . . ?
O4 C17 La1 51.4(9) . . ?
C14 C17 La1 168.4(15) 4_455 . ?
C23 C24 C19 118.3(19) . . ?
C23 C24 H24 120.8 . . ?
C19 C24 H24 120.8 . . ?
C3 C4 C5 114.9(18) . . ?
C3 C4 H4 122.6 . . ?
C5 C4 H4 122.6 . . ?
F1 C9 F3 106(2) . . ?
F1 C9 F2 106(2) . . ?
F3 C9 F2 107(2) . . ?
F1 C9 C8 114(2) . . ?
F3 C9 C8 109.2(19) . . ?
F2 C9 C8 114(2) . . ?
F8 C26 F7 110.3(18) . . ?
F8 C26 F9 110.3(19) . . ?
F7 C26 F9 106.2(18) . . ?
F8 C26 C25 112.3(16) . . ?
F7 C26 C25 107.5(18) . . ?
F9 C26 C25 110.1(17) . . ?
C9 C8 C5 111.4(17) . . ?
C9 C8 C11 110.6(19) . . ?
C5 C8 C11 112.1(15) . . ?
C9 C8 C10 110.0(19) . . ?
C5 C8 C10 105.0(17) . . ?
C11 C8 C10 107.4(16) . . ?
O1 La1 O6 76.2(4) . 6_565 ?
O1 La1 O2 139.8(4) . 6_565 ?
O6 La1 O2 73.3(4) 6_565 6_565 ?
O1 La1 O4 85.7(4) . . ?
O6 La1 O4 117.7(4) 6_565 . ?
O2 La1 O4 86.0(5) 6_565 . ?
O1 La1 O3 119.7(4) . 6_665 ?
O6 La1 O3 161.9(4) 6_565 6_665 ?
O2 La1 O3 95.4(4) 6_565 6_665 ?
O4 La1 O3 74.4(4) . 6_665 ?
O1 La1 O5 122.8(4) . . ?
O6 La1 O5 76.6(4) 6_565 . ?
O2 La1 O5 74.2(4) 6_565 . ?
O4 La1 O5 151.3(4) . . ?
O3 La1 O5 86.8(4) 6_665 . ?
O1 La1 O6 89.0(4) . . ?
O6 La1 O6 103.4(5) 6_565 . ?
O2 La1 O6 123.0(4) 6_565 . ?
O4 La1 O6 135.7(4) . . ?
O3 La1 O6 70.4(4) 6_665 . ?
O5 La1 O6 50.8(3) . . ?
O1 La1 O2 50.3(4) . . ?
O6 La1 O2 124.3(4) 6_565 . ?
O2 La1 O2 160.0(6) 6_565 . ?
O4 La1 O2 77.3(4) . . ?
O3 La1 O2 69.8(4) 6_665 . ?
O5 La1 O2 116.7(4) . . ?
O6 La1 O2 65.9(4) . . ?
O1 La1 O3 76.1(4) . . ?
O6 La1 O3 69.3(4) 6_565 . ?
O2 La1 O3 69.1(4) 6_565 . ?
O4 La1 O3 48.5(4) . . ?
O3 La1 O3 120.6(5) 6_665 . ?
O5 La1 O3 135.4(3) . . ?
O6 La1 O3 164.5(4) . . ?
O2 La1 O3 106.2(4) . . ?
O1 La1 C1 24.6(4) . . ?
O6 La1 C1 99.4(5) 6_565 . ?
O2 La1 C1 161.0(4) 6_565 . ?
O4 La1 C1 82.1(5) . . ?
O3 La1 C1 95.5(5) 6_665 . ?
O5 La1 C1 121.8(4) . . ?
O6 La1 C1 75.4(4) . . ?
O2 La1 C1 25.8(4) . . ?
O3 La1 C1 92.0(4) . . ?
O1 La1 C18 107.1(5) . . ?
O6 La1 C18 89.8(4) 6_565 . ?
O2 La1 C18 98.3(5) 6_565 . ?
O4 La1 C18 152.1(5) . . ?
O3 La1 C18 77.7(4) 6_665 . ?
O5 La1 C18 25.0(4) . . ?
O6 La1 C18 25.8(4) . . ?
O2 La1 C18 91.7(5) . . ?
O3 La1 C18 157.7(4) . . ?
C1 La1 C18 99.1(5) . . ?
O1 La1 C17 80.9(5) . . ?
O6 La1 C17 93.5(5) 6_565 . ?
O2 La1 C17 75.7(5) 6_565 . ?
O4 La1 C17 24.3(4) . . ?
O3 La1 C17 97.3(5) 6_665 . ?
O5 La1 C17 149.9(4) . . ?
O6 La1 C17 157.6(4) . . ?
O2 La1 C17 92.5(4) . . ?
O3 La1 C17 24.3(4) . . ?
C1 La1 C17 87.6(5) . . ?
C18 La1 C17 171.9(5) . . ?
C1 O1 La1 102.3(12) . . ?
C18 O6 La1 141.6(13) . 6_665 ?
C18 O6 La1 91.2(10) . . ?
La1 O6 La1 99.2(5) 6_665 . ?
C17 O3 La1 141.7(13) . 6_565 ?
C17 O3 La1 91.1(11) . . ?
La1 O3 La1 95.7(4) 6_565 . ?
C17 O4 La1 104.3(12) . . ?
C18 O5 La1 97.0(11) . . ?
C1 O2 La1 141.7(13) . 6_665 ?
C1 O2 La1 89.1(10) . . ?
La1 O2 La1 97.7(5) 6_665 . ?

loop_
_geom_bond_atom_site_label_1
_geom_bond_atom_site_label_2
_geom_bond_distance
_geom_bond_site_symmetry_2
_geom_bond_publ_flag
C1 O1 1.274(18) . ?
C1 O2 1.30(2) . ?
C1 C2 1.46(3) . ?
C1 La1 2.986(18) . ?
C2 C3 1.36(2) . ?
C2 C7 1.39(3) . ?
C3 C4 1.38(2) . ?
C3 H3 0.9300 . ?
C7 C6 1.40(2) . ?
C7 H7 0.9300 . ?
C6 C5 1.42(2) . ?
C6 H6 0.9300 . ?
C5 C4 1.47(2) . ?
C5 C8 1.59(3) . ?
C10 F6 1.26(2) . ?
C10 F4 1.30(3) . ?
C10 F5 1.38(2) . ?
C10 C8 1.67(3) . ?
C11 C16 1.37(2) . ?
C11 C12 1.40(2) . ?
C11 C8 1.59(2) . ?
C16 C15 1.37(3) . ?
C16 H16 0.9300 . ?
C15 C14 1.36(3) . ?
C15 H15 0.9300 . ?
C14 C13 1.42(2) . ?
C14 C17 1.43(3) 4_655 ?
C13 C12 1.41(2) . ?
C13 H13 0.9300 . ?
C12 H12 0.9300 . ?
C18 O5 1.276(17) . ?
C18 O6 1.30(2) . ?
C18 C19 1.53(3) . ?
C18 La1 2.995(18) . ?
C19 C20 1.35(3) . ?
C19 C24 1.42(2) . ?
C20 C21 1.37(3) . ?
C20 H20 0.9300 . ?
C21 C22 1.41(2) . ?
C21 H21 0.9300 . ?
C22 C23 1.37(2) . ?
C22 C25 1.55(2) . ?
C23 C24 1.36(2) . ?
C23 H23 0.9300 . ?
C25 C22 1.55(2) 2_556 ?
C25 C26 1.56(2) 2_556 ?
C25 C26 1.56(2) . ?
C17 O3 1.26(2) . ?
C17 O4 1.300(18) . ?
C17 C14 1.43(3) 4_455 ?
C17 La1 3.06(2) . ?
C24 H24 0.9300 . ?
C4 H4 0.9300 . ?
C9 F1 1.30(3) . ?
C9 F3 1.35(2) . ?
C9 F2 1.37(3) . ?
C9 C8 1.49(3) . ?
C26 F8 1.32(2) . ?
C26 F7 1.34(2) . ?
C26 F9 1.37(2) . ?
La1 O1 2.443(12) . ?
La1 O6 2.444(12) 6_565 ?
La1 O2 2.458(14) 6_565 ?
La1 O4 2.469(11) . ?
La1 O3 2.481(12) 6_665 ?
La1 O5 2.559(12) . ?
La1 O6 2.670(11) . ?
La1 O2 2.709(13) . ?
La1 O3 2.767(11) . ?
O6 La1 2.444(12) 6_665 ?
O3 La1 2.481(12) 6_565 ?
O2 La1 2.458(14) 6_665 ?
